data_4083366
loop_
_publ_author_name
'Bentivegna, BriAnne'
'Mariani, Christine I.'
'Smith, Jason R.'
'Ma, Shuhua'
'Rheingold, Arnold L.'
'Brunker, Tim J.'

_publ_section_title
;
 Formation, Stability, and Structures of Borenium and Boronium Cations
 Derived from Pentamethylazaferrocene--Boranes by Hydride or Chloride
 Abstraction Reactions
;
_journal_issue 11
_journal_name_full Organometallics
_journal_page_first 2820
_journal_paper_doi 10.1021/om500348u
_journal_volume 33
_journal_year 2014
_chemical_formula_sum 'C38 H20 B F20 Fe N'
_chemical_formula_weight 937.21
_chemical_name_systematic
; 
 ? 
;
_space_group_IT_number 2
_symmetry_cell_setting triclinic
_symmetry_space_group_name_Hall '-P 1'
_symmetry_space_group_name_H-M 'P -1'
_atom_sites_solution_hydrogens geom
_atom_sites_solution_primary direct
_atom_sites_solution_secondary difmap
_audit_creation_method SHELXL-97
_cell_angle_alpha 78.609(7)
_cell_angle_beta 86.314(7)
_cell_angle_gamma 80.109(7)
_cell_formula_units_Z 4
_cell_length_a 14.220(2)
_cell_length_b 15.099(3)
_cell_length_c 17.019(3)
_cell_measurement_reflns_used 5035
_cell_measurement_temperature 73(2)
_cell_measurement_theta_max 24.86
_cell_measurement_theta_min 2.79
_cell_volume 3527.1(11)
_computing_cell_refinement 'Bruker SAINT'
_computing_data_collection 'Bruker APEX2'
_computing_data_reduction 'Bruker SAINT'
_computing_molecular_graphics 'Bruker SHELXTL'
_computing_publication_material 'Bruker SHELXTL'
_computing_structure_refinement 'SHELXL-97 (Sheldrick, 2008)'
_computing_structure_solution 'SHELXS-97 (Sheldrick, 2008)'
_diffrn_ambient_temperature 73(2)
_diffrn_measured_fraction_theta_full 0.976
_diffrn_measured_fraction_theta_max 0.972
_diffrn_measurement_device_type 'Bruker APEX-II CCD'
_diffrn_measurement_method '\f and \w scans'
_diffrn_radiation_monochromator graphite
_diffrn_radiation_source 'fine-focus sealed tube'
_diffrn_radiation_type MoK\a
_diffrn_radiation_wavelength 0.71073
_diffrn_reflns_av_R_equivalents 0.0518
_diffrn_reflns_av_sigmaI/netI 0.0869
_diffrn_reflns_limit_h_max 17
_diffrn_reflns_limit_h_min -11
_diffrn_reflns_limit_k_max 18
_diffrn_reflns_limit_k_min -18
_diffrn_reflns_limit_l_max 20
_diffrn_reflns_limit_l_min -20
_diffrn_reflns_number 25194
_diffrn_reflns_theta_full 25.00
_diffrn_reflns_theta_max 25.34
_diffrn_reflns_theta_min 1.39
_exptl_absorpt_coefficient_mu 0.567
_exptl_absorpt_correction_T_max 0.9455
_exptl_absorpt_correction_T_min 0.8951
_exptl_absorpt_correction_type multi-scan
_exptl_absorpt_process_details sadabs
_exptl_crystal_colour yellow
_exptl_crystal_density_diffrn 1.765
_exptl_crystal_density_method 'not measured'
_exptl_crystal_description block
_exptl_crystal_F_000 1864
_exptl_crystal_size_max 0.20
_exptl_crystal_size_mid 0.10
_exptl_crystal_size_min 0.10
_refine_diff_density_max 0.508
_refine_diff_density_min -0.487
_refine_diff_density_rms 0.088
_refine_ls_extinction_method none
_refine_ls_goodness_of_fit_ref 1.011
_refine_ls_hydrogen_treatment constr
_refine_ls_matrix_type full
_refine_ls_number_parameters 1109
_refine_ls_number_reflns 12534
_refine_ls_number_restraints 0
_refine_ls_restrained_S_all 1.011
_refine_ls_R_factor_all 0.0805
_refine_ls_R_factor_gt 0.0475
_refine_ls_shift/su_max 0.001
_refine_ls_shift/su_mean 0.000
_refine_ls_structure_factor_coef Fsqd
_refine_ls_weighting_details 'calc w=1/[\s^2^(Fo^2^)+(0.0465P)^2^+0.5344P] where P=(Fo^2^+2Fc^2^)/3'
_refine_ls_weighting_scheme calc
_refine_ls_wR_factor_gt 0.1025
_refine_ls_wR_factor_ref 0.1195
_reflns_number_gt 8695
_reflns_number_total 12534
_reflns_threshold_expression >2sigma(I)
_cod_data_source_file om500348u_si_002.cif
_cod_data_source_block towson21
_cod_depositor_comments
;
The following automatic conversions were performed:

'_symmetry_cell_setting' value 'Triclinic' changed to 'triclinic'
according to
/usr/data/users/saulius/crontab/automatic-downloads/rss-feeds/ACS/lib/dictionaries/cif_core.dic
dictionary named 'cif_core.dic' version 2.4.2 from 2011-04-26.

Automatic conversion script
Id: cif_fix_values 2281 2013-09-26 08:29:07Z andrius 

 Adding full bibliography for 4083363--4083368.cif.
;
_cod_original_sg_symbol_H-M P-1
_cod_database_code 4083366

loop_
_symmetry_equiv_pos_as_xyz
'x, y, z'
'-x, -y, -z'

loop_
_atom_site_label
_atom_site_type_symbol
_atom_site_fract_x
_atom_site_fract_y
_atom_site_fract_z
_atom_site_U_iso_or_equiv
_atom_site_adp_type
_atom_site_occupancy
_atom_site_symmetry_multiplicity
_atom_site_calc_flag
_atom_site_refinement_flags
Fe1 Fe 0.19335(3) 0.72451(3) 0.92700(3) 0.01744(13) Uani 1 1 d .
Fe2 Fe 0.75935(3) 0.74260(3) 0.56706(3) 0.01764(13) Uani 1 1 d .
F1 F 0.47120(13) 0.66100(13) 0.51095(12) 0.0245(5) Uani 1 1 d .
F2 F 0.48857(14) 0.49114(14) 0.59511(13) 0.0292(5) Uani 1 1 d .
F3 F 0.33197(15) 0.41095(14) 0.64456(13) 0.0338(6) Uani 1 1 d .
F4 F 0.15438(14) 0.50386(14) 0.60260(13) 0.0310(6) Uani 1 1 d .
F5 F 0.13473(13) 0.67209(14) 0.51183(12) 0.0275(5) Uani 1 1 d .
F6 F 0.37676(15) 0.82269(14) 0.58555(12) 0.0287(5) Uani 1 1 d .
F7 F 0.30504(17) 0.92406(16) 0.69408(14) 0.0403(6) Uani 1 1 d .
F8 F 0.11296(17) 0.99041(15) 0.70172(14) 0.0430(7) Uani 1 1 d .
F9 F -0.00472(16) 0.95139(15) 0.59665(13) 0.0382(6) Uani 1 1 d .
F10 F 0.06497(14) 0.85945(14) 0.48343(13) 0.0292(5) Uani 1 1 d .
F11 F 0.19054(14) 0.95794(13) 0.36714(12) 0.0233(5) Uani 1 1 d .
F12 F 0.08503(15) 0.99271(14) 0.23752(13) 0.0301(5) Uani 1 1 d .
F13 F 0.04895(15) 0.85100(15) 0.16975(13) 0.0328(5) Uani 1 1 d .
F14 F 0.12314(14) 0.67542(14) 0.23664(12) 0.0270(5) Uani 1 1 d .
F15 F 0.22610(13) 0.63893(13) 0.36700(12) 0.0217(5) Uani 1 1 d .
F16 F 0.41856(13) 0.69526(13) 0.35087(11) 0.0195(5) Uani 1 1 d .
F17 F 0.56939(13) 0.75796(13) 0.27105(12) 0.0214(5) Uani 1 1 d .
F18 F 0.60967(13) 0.92502(14) 0.28289(12) 0.0265(5) Uani 1 1 d .
F19 F 0.49479(14) 1.02753(14) 0.37987(13) 0.0280(5) Uani 1 1 d .
F20 F 0.34707(14) 0.96831(13) 0.45839(12) 0.0263(5) Uani 1 1 d .
F21 F 0.69838(13) 0.85268(13) 0.13875(11) 0.0206(5) Uani 1 1 d .
F22 F 0.80616(14) 0.84099(15) 0.26543(12) 0.0285(5) Uani 1 1 d .
F23 F 0.93230(14) 0.68538(16) 0.31788(12) 0.0311(5) Uani 1 1 d .
F24 F 0.95460(13) 0.54420(15) 0.23548(12) 0.0283(5) Uani 1 1 d .
F25 F 0.85730(13) 0.55727(13) 0.10484(12) 0.0206(5) Uani 1 1 d .
F26 F 0.66867(13) 0.54500(13) 0.13184(12) 0.0215(5) Uani 1 1 d .
F27 F 0.51640(13) 0.50489(13) 0.22178(12) 0.0239(5) Uani 1 1 d .
F28 F 0.35300(13) 0.63547(14) 0.22069(12) 0.0231(5) Uani 1 1 d .
F29 F 0.35417(13) 0.80596(14) 0.13313(13) 0.0260(5) Uani 1 1 d .
F30 F 0.51032(13) 0.85336(13) 0.05399(12) 0.0213(5) Uani 1 1 d .
F31 F 0.83015(13) 0.87088(14) 0.01483(12) 0.0217(5) Uani 1 1 d .
F32 F 0.81023(14) 1.02137(14) -0.09643(12) 0.0266(5) Uani 1 1 d .
F33 F 0.67275(15) 1.05230(14) -0.20997(12) 0.0285(5) Uani 1 1 d .
F34 F 0.54594(14) 0.93366(14) -0.19800(12) 0.0250(5) Uani 1 1 d .
F35 F 0.56049(13) 0.78434(13) -0.08394(11) 0.0190(5) Uani 1 1 d .
F36 F 0.89293(13) 0.68709(13) -0.03104(12) 0.0207(5) Uani 1 1 d .
F37 F 0.95632(13) 0.58883(14) -0.14346(12) 0.0245(5) Uani 1 1 d .
F38 F 0.83448(14) 0.50303(13) -0.20869(12) 0.0247(5) Uani 1 1 d .
F39 F 0.64814(14) 0.51707(14) -0.15549(12) 0.0247(5) Uani 1 1 d .
F40 F 0.58694(13) 0.60067(13) -0.03598(12) 0.0208(5) Uani 1 1 d .
N1 N 0.2174(2) 0.5908(2) 0.96799(19) 0.0284(8) Uani 1 1 d .
H1N H 0.2391 0.5499 0.9380 0.034 Uiso 1 1 calc R
N2 N 0.6784(3) 0.8532(2) 0.5065(2) 0.0367(9) Uani 1 1 d .
H2N H 0.6327 0.8887 0.5283 0.044 Uiso 1 1 calc R
C1 C 0.1207(3) 0.6235(3) 0.9823(2) 0.0248(9) Uani 1 1 d .
H1A H 0.0648 0.6045 0.9612 0.030 Uiso 1 1 calc R
C2 C 0.1174(3) 0.6852(3) 1.0338(2) 0.0284(9) Uani 1 1 d .
H2A H 0.0581 0.7213 1.0536 0.034 Uiso 1 1 calc R
C3 C 0.2119(3) 0.6914(3) 1.0503(2) 0.0294(10) Uani 1 1 d .
H3A H 0.2309 0.7321 1.0842 0.035 Uiso 1 1 calc R
C4 C 0.2743(3) 0.6331(3) 1.0086(2) 0.0314(10) Uani 1 1 d .
H4A H 0.3456 0.6216 1.0099 0.038 Uiso 1 1 calc R
C5 C 0.1152(2) 0.8041(2) 0.8334(2) 0.0149(8) Uani 1 1 d .
C6 C 0.1484(2) 0.8614(2) 0.8801(2) 0.0171(8) Uani 1 1 d .
C7 C 0.2505(2) 0.8411(2) 0.8799(2) 0.0182(8) Uani 1 1 d .
C8 C 0.2801(2) 0.7714(2) 0.8338(2) 0.0193(8) Uani 1 1 d .
C9 C 0.1968(2) 0.7485(2) 0.8044(2) 0.0171(8) Uani 1 1 d .
C10 C 0.0123(2) 0.8046(2) 0.8163(2) 0.0206(8) Uani 1 1 d .
H10A H -0.0049 0.8475 0.7662 0.031 Uiso 1 1 calc R
H10B H -0.0289 0.8237 0.8604 0.031 Uiso 1 1 calc R
H10C H 0.0038 0.7429 0.8112 0.031 Uiso 1 1 calc R
C11 C 0.0866(3) 0.9324(3) 0.9204(2) 0.0268(9) Uani 1 1 d .
H11A H 0.0788 0.9918 0.8837 0.040 Uiso 1 1 calc R
H11B H 0.1170 0.9373 0.9691 0.040 Uiso 1 1 calc R
H11C H 0.0238 0.9143 0.9346 0.040 Uiso 1 1 calc R
C12 C 0.3148(3) 0.8887(3) 0.9187(2) 0.0298(10) Uani 1 1 d .
H12A H 0.3268 0.9446 0.8819 0.045 Uiso 1 1 calc R
H12B H 0.3755 0.8478 0.9312 0.045 Uiso 1 1 calc R
H12C H 0.2838 0.9046 0.9683 0.045 Uiso 1 1 calc R
C13 C 0.3821(2) 0.7309(3) 0.8154(2) 0.0322(10) Uani 1 1 d .
H13A H 0.4040 0.7646 0.7642 0.048 Uiso 1 1 calc R
H13B H 0.3853 0.6664 0.8119 0.048 Uiso 1 1 calc R
H13C H 0.4230 0.7354 0.8581 0.048 Uiso 1 1 calc R
C14 C 0.1950(3) 0.6786(3) 0.7532(2) 0.0242(9) Uani 1 1 d .
H14A H 0.1855 0.7094 0.6973 0.036 Uiso 1 1 calc R
H14B H 0.1426 0.6443 0.7719 0.036 Uiso 1 1 calc R
H14C H 0.2558 0.6362 0.7570 0.036 Uiso 1 1 calc R
C15 C 0.7720(3) 0.8657(3) 0.4964(2) 0.0312(10) Uani 1 1 d .
H15A H 0.7999 0.9161 0.5118 0.037 Uiso 1 1 calc R
C16 C 0.8202(3) 0.7968(3) 0.4584(2) 0.0372(11) Uani 1 1 d .
H16A H 0.8900 0.7876 0.4440 0.045 Uiso 1 1 calc R
C17 C 0.7562(4) 0.7407(3) 0.4460(2) 0.0398(12) Uani 1 1 d .
H17A H 0.7720 0.6853 0.4208 0.048 Uiso 1 1 calc R
C18 C 0.6661(3) 0.7749(3) 0.4769(2) 0.0403(12) Uani 1 1 d .
H18A H 0.6051 0.7509 0.4754 0.048 Uiso 1 1 calc R
C19 C 0.7010(2) 0.7031(2) 0.6797(2) 0.0166(8) Uani 1 1 d .
C20 C 0.7839(2) 0.7449(2) 0.6843(2) 0.0157(8) Uani 1 1 d .
C21 C 0.8631(2) 0.6918(2) 0.6501(2) 0.0181(8) Uani 1 1 d .
C22 C 0.8305(2) 0.6179(2) 0.6242(2) 0.0174(8) Uani 1 1 d .
C23 C 0.7303(2) 0.6250(2) 0.6431(2) 0.0169(8) Uani 1 1 d .
C24 C 0.6014(2) 0.7362(3) 0.7091(2) 0.0273(9) Uani 1 1 d .
H24A H 0.5925 0.7069 0.7653 0.041 Uiso 1 1 calc R
H24B H 0.5548 0.7204 0.6764 0.041 Uiso 1 1 calc R
H24C H 0.5921 0.8028 0.7049 0.041 Uiso 1 1 calc R
C25 C 0.7850(3) 0.8283(3) 0.7192(2) 0.0248(9) Uani 1 1 d .
H25A H 0.7931 0.8103 0.7772 0.037 Uiso 1 1 calc R
H25B H 0.7245 0.8703 0.7086 0.037 Uiso 1 1 calc R
H25C H 0.8380 0.8590 0.6947 0.037 Uiso 1 1 calc R
C26 C 0.9647(2) 0.7079(3) 0.6426(2) 0.0297(10) Uani 1 1 d .
H26A H 1.0007 0.6686 0.6872 0.045 Uiso 1 1 calc R
H26B H 0.9664 0.7723 0.6438 0.045 Uiso 1 1 calc R
H26C H 0.9934 0.6935 0.5917 0.045 Uiso 1 1 calc R
C27 C 0.8921(2) 0.5440(2) 0.5877(2) 0.0246(9) Uani 1 1 d .
H27A H 0.9227 0.4964 0.6303 0.037 Uiso 1 1 calc R
H27B H 0.9412 0.5705 0.5521 0.037 Uiso 1 1 calc R
H27C H 0.8525 0.5171 0.5568 0.037 Uiso 1 1 calc R
C28 C 0.6663(2) 0.5615(2) 0.6271(2) 0.0257(9) Uani 1 1 d .
H28A H 0.6697 0.5086 0.6713 0.039 Uiso 1 1 calc R
H28B H 0.6871 0.5406 0.5769 0.039 Uiso 1 1 calc R
H28C H 0.6004 0.5939 0.6227 0.039 Uiso 1 1 calc R
C29 C 0.3016(2) 0.6763(2) 0.5045(2) 0.0185(8) Uani 1 1 d .
C30 C 0.3886(2) 0.6259(2) 0.5301(2) 0.0180(8) Uani 1 1 d .
C31 C 0.4011(2) 0.5373(2) 0.5754(2) 0.0201(8) Uani 1 1 d .
C32 C 0.3225(3) 0.4963(2) 0.6002(2) 0.0197(8) Uani 1 1 d .
C33 C 0.2332(2) 0.5436(2) 0.5786(2) 0.0203(8) Uani 1 1 d .
C34 C 0.2250(2) 0.6305(2) 0.5322(2) 0.0190(8) Uani 1 1 d .
C35 C 0.2271(3) 0.8398(2) 0.5251(2) 0.0201(8) Uani 1 1 d .
C36 C 0.2811(3) 0.8558(3) 0.5846(2) 0.0243(9) Uani 1 1 d .
C37 C 0.2458(3) 0.9065(3) 0.6425(2) 0.0292(10) Uani 1 1 d .
C38 C 0.1491(3) 0.9405(2) 0.6458(2) 0.0309(10) Uani 1 1 d .
C39 C 0.0904(3) 0.9214(3) 0.5923(2) 0.0295(10) Uani 1 1 d .
C40 C 0.1290(3) 0.8733(2) 0.5331(2) 0.0236(9) Uani 1 1 d .
C41 C 0.2118(2) 0.7965(2) 0.3766(2) 0.0160(8) Uani 1 1 d .
C42 C 0.1733(2) 0.8844(2) 0.3378(2) 0.0183(8) Uani 1 1 d .
C43 C 0.1188(2) 0.9046(2) 0.2703(2) 0.0217(9) Uani 1 1 d .
C44 C 0.1009(2) 0.8337(3) 0.2365(2) 0.0227(9) Uani 1 1 d .
C45 C 0.1386(2) 0.7453(2) 0.2702(2) 0.0187(8) Uani 1 1 d .
C46 C 0.1919(2) 0.7286(2) 0.3388(2) 0.0192(8) Uani 1 1 d .
C47 C 0.3754(2) 0.8250(2) 0.4127(2) 0.0160(8) Uani 1 1 d .
C48 C 0.4354(2) 0.7783(2) 0.3614(2) 0.0153(8) Uani 1 1 d .
C49 C 0.5133(2) 0.8087(2) 0.3182(2) 0.0172(8) Uani 1 1 d .
C50 C 0.5348(2) 0.8935(2) 0.3239(2) 0.0171(8) Uani 1 1 d .
C51 C 0.4765(3) 0.9442(2) 0.3723(2) 0.0203(8) Uani 1 1 d .
C52 C 0.3998(2) 0.9098(2) 0.4141(2) 0.0199(8) Uani 1 1 d .
C53 C 0.7739(2) 0.7079(2) 0.1128(2) 0.0143(8) Uani 1 1 d .
C54 C 0.7638(2) 0.7761(2) 0.1588(2) 0.0162(8) Uani 1 1 d .
C55 C 0.8165(2) 0.7711(3) 0.2256(2) 0.0199(8) Uani 1 1 d .
C56 C 0.8814(2) 0.6927(3) 0.2515(2) 0.0206(8) Uani 1 1 d .
C57 C 0.8929(2) 0.6221(2) 0.2099(2) 0.0183(8) Uani 1 1 d .
C58 C 0.8404(2) 0.6314(2) 0.1424(2) 0.0155(8) Uani 1 1 d .
C59 C 0.5987(2) 0.7012(2) 0.0858(2) 0.0139(7) Uani 1 1 d .
C60 C 0.5916(2) 0.6146(2) 0.1316(2) 0.0163(8) Uani 1 1 d .
C61 C 0.5136(2) 0.5906(2) 0.1778(2) 0.0152(8) Uani 1 1 d .
C62 C 0.4323(2) 0.6548(2) 0.1782(2) 0.0162(8) Uani 1 1 d .
C63 C 0.4335(2) 0.7422(2) 0.1337(2) 0.0163(8) Uani 1 1 d .
C64 C 0.5160(2) 0.7642(2) 0.0905(2) 0.0171(8) Uani 1 1 d .
C65 C 0.6933(2) 0.8198(2) -0.0246(2) 0.0142(8) Uani 1 1 d .
C66 C 0.7555(2) 0.8834(2) -0.0342(2) 0.0173(8) Uani 1 1 d .
C67 C 0.7483(2) 0.9617(2) -0.0929(2) 0.0196(8) Uani 1 1 d .
C68 C 0.6776(3) 0.9795(2) -0.1491(2) 0.0185(8) Uani 1 1 d .
C69 C 0.6146(2) 0.9183(2) -0.1431(2) 0.0166(8) Uani 1 1 d .
C70 C 0.6241(2) 0.8420(2) -0.0831(2) 0.0166(8) Uani 1 1 d .
C71 C 0.7369(2) 0.6496(2) -0.0256(2) 0.0149(8) Uani 1 1 d .
C72 C 0.8299(2) 0.6430(2) -0.0582(2) 0.0137(7) Uani 1 1 d .
C73 C 0.8635(2) 0.5948(2) -0.1179(2) 0.0167(8) Uani 1 1 d .
C74 C 0.8029(3) 0.5515(2) -0.1515(2) 0.0182(8) Uani 1 1 d .
C75 C 0.7096(2) 0.5579(2) -0.1236(2) 0.0164(8) Uani 1 1 d .
C76 C 0.6791(2) 0.6042(2) -0.0618(2) 0.0142(7) Uani 1 1 d .
B1 B 0.2796(3) 0.7837(3) 0.4549(2) 0.0185(9) Uani 1 1 d .
B2 B 0.7007(3) 0.7202(3) 0.0375(2) 0.0135(8) Uani 1 1 d .

loop_
_atom_site_aniso_label
_atom_site_aniso_U_11
_atom_site_aniso_U_22
_atom_site_aniso_U_33
_atom_site_aniso_U_23
_atom_site_aniso_U_13
_atom_site_aniso_U_12
Fe1 0.0189(3) 0.0178(3) 0.0143(3) -0.0013(2) -0.0038(2) -0.0001(2)
Fe2 0.0240(3) 0.0151(3) 0.0129(3) -0.0010(2) -0.0008(2) -0.0024(2)
F1 0.0218(11) 0.0207(12) 0.0302(13) 0.0009(10) -0.0063(9) -0.0060(9)
F2 0.0280(12) 0.0175(12) 0.0383(14) 0.0052(10) -0.0160(10) -0.0001(9)
F3 0.0405(13) 0.0189(12) 0.0370(14) 0.0124(11) -0.0108(11) -0.0076(10)
F4 0.0286(12) 0.0287(13) 0.0319(14) 0.0055(11) 0.0049(10) -0.0093(10)
F5 0.0205(11) 0.0232(12) 0.0311(13) 0.0036(10) 0.0084(9) 0.0047(9)
F6 0.0369(13) 0.0282(13) 0.0228(12) -0.0077(10) 0.0016(10) -0.0078(10)
F7 0.0627(16) 0.0379(15) 0.0283(14) -0.0140(12) 0.0125(12) -0.0261(13)
F8 0.0718(17) 0.0263(14) 0.0317(14) -0.0161(11) 0.0276(13) -0.0084(12)
F9 0.0420(14) 0.0272(13) 0.0342(15) -0.0016(11) 0.0157(11) 0.0140(11)
F10 0.0259(12) 0.0296(13) 0.0260(13) -0.0017(10) 0.0047(10) 0.0062(10)
F11 0.0332(12) 0.0122(11) 0.0212(12) -0.0012(9) 0.0027(9) 0.0015(9)
F12 0.0391(13) 0.0174(12) 0.0260(13) 0.0018(10) -0.0023(10) 0.0103(10)
F13 0.0371(13) 0.0316(14) 0.0264(13) -0.0022(11) -0.0111(10) 0.0036(10)
F14 0.0337(12) 0.0224(12) 0.0261(13) -0.0082(10) -0.0014(10) -0.0038(10)
F15 0.0272(11) 0.0111(11) 0.0239(12) -0.0010(9) -0.0004(9) 0.0023(9)
F16 0.0246(11) 0.0150(11) 0.0203(11) -0.0085(9) 0.0010(9) -0.0020(9)
F17 0.0199(11) 0.0228(12) 0.0212(12) -0.0081(10) 0.0041(9) 0.0000(9)
F18 0.0224(11) 0.0255(12) 0.0315(13) -0.0044(10) 0.0052(9) -0.0073(9)
F19 0.0357(12) 0.0188(12) 0.0319(13) -0.0074(10) 0.0036(10) -0.0095(10)
F20 0.0369(12) 0.0133(11) 0.0279(13) -0.0074(10) 0.0130(10) -0.0026(9)
F21 0.0223(11) 0.0197(11) 0.0185(11) -0.0055(9) -0.0012(9) 0.0025(9)
F22 0.0314(12) 0.0365(14) 0.0228(12) -0.0199(11) -0.0038(9) -0.0020(10)
F23 0.0226(11) 0.0507(15) 0.0209(12) -0.0153(11) -0.0087(9) 0.0043(10)
F24 0.0225(11) 0.0370(14) 0.0213(12) -0.0076(10) -0.0079(9) 0.0116(10)
F25 0.0225(11) 0.0174(11) 0.0216(12) -0.0068(9) -0.0038(9) 0.0028(9)
F26 0.0170(10) 0.0168(11) 0.0271(12) 0.0007(9) 0.0008(9) 0.0008(9)
F27 0.0264(11) 0.0206(12) 0.0225(12) 0.0035(9) 0.0023(9) -0.0077(9)
F28 0.0196(11) 0.0285(12) 0.0253(12) -0.0128(10) 0.0090(9) -0.0101(9)
F29 0.0180(11) 0.0242(12) 0.0366(14) -0.0130(10) 0.0035(9) 0.0012(9)
F30 0.0241(11) 0.0156(11) 0.0225(12) -0.0027(9) 0.0019(9) -0.0009(9)
F31 0.0223(11) 0.0273(12) 0.0190(11) -0.0052(9) -0.0034(9) -0.0121(9)
F32 0.0388(13) 0.0258(12) 0.0203(12) -0.0052(10) 0.0044(10) -0.0207(10)
F33 0.0475(14) 0.0180(12) 0.0183(12) 0.0014(10) -0.0011(10) -0.0066(10)
F34 0.0301(12) 0.0242(12) 0.0188(12) 0.0001(10) -0.0096(9) -0.0007(9)
F35 0.0181(10) 0.0200(11) 0.0196(11) -0.0017(9) -0.0060(8) -0.0055(9)
F36 0.0182(10) 0.0238(12) 0.0244(12) -0.0116(10) 0.0033(9) -0.0089(9)
F37 0.0217(11) 0.0279(13) 0.0257(12) -0.0115(10) 0.0081(9) -0.0048(9)
F38 0.0359(12) 0.0204(12) 0.0187(12) -0.0099(9) 0.0005(9) 0.0001(9)
F39 0.0295(12) 0.0229(12) 0.0259(12) -0.0095(10) -0.0107(9) -0.0069(10)
F40 0.0174(10) 0.0232(12) 0.0241(12) -0.0068(9) -0.0018(9) -0.0068(9)
N1 0.042(2) 0.0187(18) 0.0214(18) -0.0001(15) -0.0050(15) 0.0008(15)
N2 0.050(2) 0.026(2) 0.027(2) 0.0024(16) -0.0072(17) 0.0082(17)
C1 0.023(2) 0.025(2) 0.024(2) 0.0049(18) -0.0075(17) -0.0039(17)
C2 0.033(2) 0.026(2) 0.023(2) 0.0003(18) 0.0028(18) -0.0034(18)
C3 0.041(2) 0.033(2) 0.014(2) -0.0007(18) -0.0078(18) -0.008(2)
C4 0.027(2) 0.033(2) 0.030(2) 0.012(2) -0.0183(19) -0.0058(19)
C5 0.0151(18) 0.0161(19) 0.0112(18) 0.0043(15) -0.0031(14) -0.0034(15)
C6 0.0185(19) 0.0157(19) 0.0158(19) -0.0034(16) -0.0019(15) 0.0019(15)
C7 0.0195(19) 0.017(2) 0.019(2) -0.0018(16) -0.0016(15) -0.0052(15)
C8 0.0163(18) 0.022(2) 0.017(2) -0.0008(16) -0.0014(15) 0.0003(16)
C9 0.0200(19) 0.018(2) 0.0132(19) -0.0023(16) -0.0015(15) -0.0024(15)
C10 0.0182(19) 0.019(2) 0.023(2) -0.0010(17) -0.0051(16) -0.0010(16)
C11 0.026(2) 0.025(2) 0.030(2) -0.0116(19) -0.0032(17) 0.0042(17)
C12 0.020(2) 0.039(3) 0.035(3) -0.016(2) -0.0051(18) -0.0060(18)
C13 0.019(2) 0.038(3) 0.040(3) -0.014(2) -0.0015(18) -0.0013(18)
C14 0.024(2) 0.027(2) 0.022(2) -0.0058(18) -0.0006(16) -0.0016(17)
C15 0.052(3) 0.017(2) 0.022(2) 0.0036(18) 0.0021(19) -0.009(2)
C16 0.059(3) 0.024(2) 0.022(2) 0.0023(19) 0.012(2) -0.002(2)
C17 0.083(4) 0.026(2) 0.010(2) -0.0032(18) -0.004(2) -0.004(2)
C18 0.063(3) 0.032(3) 0.025(2) 0.013(2) -0.025(2) -0.017(2)
C19 0.0146(18) 0.018(2) 0.0151(19) 0.0011(16) -0.0033(14) -0.0004(15)
C20 0.0166(18) 0.019(2) 0.0109(18) -0.0034(15) -0.0003(14) -0.0008(15)
C21 0.0197(19) 0.018(2) 0.016(2) -0.0023(16) 0.0002(15) -0.0022(16)
C22 0.0187(19) 0.0157(19) 0.0147(19) 0.0018(15) -0.0023(15) 0.0013(15)
C23 0.0186(19) 0.0151(19) 0.0159(19) 0.0017(15) -0.0024(15) -0.0048(15)
C24 0.019(2) 0.030(2) 0.029(2) -0.0023(19) 0.0020(17) 0.0012(17)
C25 0.026(2) 0.027(2) 0.023(2) -0.0098(18) 0.0006(17) -0.0039(17)
C26 0.021(2) 0.036(3) 0.038(3) -0.020(2) 0.0074(18) -0.0108(18)
C27 0.025(2) 0.023(2) 0.025(2) -0.0086(18) -0.0002(17) 0.0022(17)
C28 0.019(2) 0.019(2) 0.039(3) -0.0042(18) -0.0041(17) -0.0035(16)
C29 0.025(2) 0.018(2) 0.0118(19) -0.0040(16) 0.0031(15) -0.0019(16)
C30 0.023(2) 0.018(2) 0.0152(19) -0.0058(16) 0.0000(15) -0.0054(16)
C31 0.021(2) 0.019(2) 0.020(2) -0.0032(16) -0.0071(16) 0.0000(16)
C32 0.031(2) 0.0117(19) 0.0146(19) 0.0024(16) -0.0031(16) -0.0042(16)
C33 0.027(2) 0.017(2) 0.018(2) -0.0010(16) 0.0060(16) -0.0085(17)
C34 0.021(2) 0.019(2) 0.0139(19) -0.0019(16) 0.0027(15) 0.0038(16)
C35 0.031(2) 0.0113(19) 0.015(2) 0.0007(16) 0.0047(16) -0.0001(16)
C36 0.031(2) 0.020(2) 0.020(2) -0.0014(17) 0.0080(17) -0.0043(17)
C37 0.052(3) 0.024(2) 0.016(2) -0.0050(18) 0.0072(19) -0.020(2)
C38 0.051(3) 0.011(2) 0.029(2) -0.0072(18) 0.020(2) -0.0056(19)
C39 0.037(2) 0.018(2) 0.027(2) -0.0008(18) 0.0131(19) 0.0024(18)
C40 0.033(2) 0.0112(19) 0.024(2) -0.0024(17) 0.0088(18) -0.0015(17)
C41 0.0165(18) 0.0127(19) 0.0145(19) 0.0007(15) 0.0100(15) 0.0015(15)
C42 0.0225(19) 0.0110(19) 0.020(2) -0.0032(16) 0.0051(16) 0.0003(15)
C43 0.025(2) 0.0130(19) 0.020(2) 0.0042(16) 0.0036(16) 0.0073(16)
C44 0.021(2) 0.027(2) 0.017(2) -0.0013(17) 0.0005(16) 0.0030(17)
C45 0.0203(19) 0.018(2) 0.016(2) -0.0026(16) 0.0043(15) -0.0007(16)
C46 0.0190(19) 0.0135(19) 0.020(2) 0.0018(16) 0.0029(16) 0.0038(15)
C47 0.0235(19) 0.0136(19) 0.0095(18) -0.0010(15) -0.0034(15) 0.0006(15)
C48 0.0193(18) 0.0121(19) 0.0140(19) -0.0019(15) -0.0050(15) 0.0000(15)
C49 0.0176(18) 0.017(2) 0.0145(19) -0.0040(16) -0.0051(15) 0.0060(15)
C50 0.0153(18) 0.022(2) 0.0123(19) 0.0017(16) -0.0008(15) -0.0034(16)
C51 0.029(2) 0.0113(19) 0.021(2) -0.0041(16) -0.0041(17) -0.0027(16)
C52 0.028(2) 0.0145(19) 0.016(2) -0.0056(16) 0.0065(16) 0.0016(16)
C53 0.0101(17) 0.0191(19) 0.0149(19) -0.0063(16) 0.0011(14) -0.0026(14)
C54 0.0138(18) 0.020(2) 0.0139(19) -0.0021(16) 0.0018(14) -0.0025(15)
C55 0.0170(18) 0.028(2) 0.016(2) -0.0090(17) 0.0021(15) -0.0012(16)
C56 0.0120(18) 0.037(2) 0.0132(19) -0.0065(17) -0.0036(15) -0.0011(16)
C57 0.0106(17) 0.025(2) 0.018(2) -0.0048(17) -0.0002(15) 0.0036(15)
C58 0.0149(18) 0.021(2) 0.0132(19) -0.0083(16) -0.0007(14) -0.0032(15)
C59 0.0160(18) 0.0166(19) 0.0107(18) -0.0044(15) -0.0055(14) -0.0029(15)
C60 0.0119(18) 0.020(2) 0.018(2) -0.0069(16) -0.0054(15) 0.0026(15)
C61 0.0198(19) 0.0167(19) 0.0109(18) -0.0032(15) -0.0024(15) -0.0064(16)
C62 0.0139(18) 0.022(2) 0.017(2) -0.0125(16) 0.0054(15) -0.0067(16)
C63 0.0109(17) 0.019(2) 0.021(2) -0.0137(16) -0.0017(15) 0.0024(15)
C64 0.0218(19) 0.0152(19) 0.0147(19) -0.0048(15) -0.0047(15) -0.0008(15)
C65 0.0138(17) 0.0156(19) 0.0139(19) -0.0068(15) 0.0033(14) -0.0010(15)
C66 0.0191(19) 0.022(2) 0.0127(19) -0.0074(16) -0.0025(15) -0.0021(16)
C67 0.026(2) 0.018(2) 0.019(2) -0.0068(16) 0.0069(16) -0.0107(16)
C68 0.033(2) 0.0116(19) 0.0095(19) -0.0009(15) 0.0027(16) -0.0007(16)
C69 0.0217(19) 0.0154(19) 0.0111(18) -0.0042(15) 0.0000(15) 0.0030(15)
C70 0.0206(19) 0.0105(18) 0.019(2) -0.0049(15) 0.0017(15) -0.0016(15)
C71 0.0186(19) 0.0120(18) 0.0131(19) 0.0008(15) -0.0031(15) -0.0026(15)
C72 0.0156(18) 0.0115(18) 0.0151(19) -0.0027(15) -0.0058(15) -0.0027(14)
C73 0.0168(19) 0.0154(19) 0.0162(19) 0.0004(16) 0.0023(15) -0.0024(15)
C74 0.031(2) 0.0136(19) 0.0097(18) -0.0045(15) -0.0015(16) -0.0007(16)
C75 0.025(2) 0.0098(18) 0.0151(19) 0.0014(15) -0.0088(15) -0.0054(15)
C76 0.0146(18) 0.0108(18) 0.0148(19) 0.0020(15) -0.0028(14) 0.0001(14)
B1 0.027(2) 0.009(2) 0.016(2) -0.0017(17) 0.0040(18) 0.0020(18)
B2 0.013(2) 0.014(2) 0.013(2) -0.0040(17) -0.0015(16) 0.0009(16)

loop_
_atom_type_symbol
_atom_type_description
_atom_type_scat_dispersion_real
_atom_type_scat_dispersion_imag
_atom_type_scat_source
C C 0.0033 0.0016 'International Tables Vol C Tables 4.2.6.8 and 6.1.1.4'
H H 0.0000 0.0000 'International Tables Vol C Tables 4.2.6.8 and 6.1.1.4'
B B 0.0013 0.0007 'International Tables Vol C Tables 4.2.6.8 and 6.1.1.4'
N N 0.0061 0.0033 'International Tables Vol C Tables 4.2.6.8 and 6.1.1.4'
F F 0.0171 0.0103 'International Tables Vol C Tables 4.2.6.8 and 6.1.1.4'
Fe Fe 0.3463 0.8444 'International Tables Vol C Tables 4.2.6.8 and 6.1.1.4'

loop_
_geom_angle_atom_site_label_1
_geom_angle_atom_site_label_2
_geom_angle_atom_site_label_3
_geom_angle
N1 Fe1 C4 41.08(14)
N1 Fe1 C1 40.88(13)
C4 Fe1 C1 68.96(15)
N1 Fe1 C8 115.75(14)
C4 Fe1 C8 108.39(15)
C1 Fe1 C8 147.98(15)
N1 Fe1 C9 109.14(14)
C4 Fe1 C9 132.11(16)
C1 Fe1 C9 115.79(15)
C8 Fe1 C9 41.16(13)
N1 Fe1 C5 132.44(14)
C4 Fe1 C5 171.86(16)
C1 Fe1 C5 109.08(14)
C8 Fe1 C5 68.80(13)
C9 Fe1 C5 40.90(13)
N1 Fe1 C7 147.24(14)
C4 Fe1 C7 114.71(15)
C1 Fe1 C7 170.58(15)
C8 Fe1 C7 40.68(14)
C9 Fe1 C7 68.84(14)
C5 Fe1 C7 68.54(13)
N1 Fe1 C6 171.50(13)
C4 Fe1 C6 146.31(15)
C1 Fe1 C6 131.86(14)
C8 Fe1 C6 68.47(14)
C9 Fe1 C6 68.72(14)
C5 Fe1 C6 40.73(13)
C7 Fe1 C6 40.56(13)
N1 Fe1 C3 67.22(15)
C4 Fe1 C3 39.94(16)
C1 Fe1 C3 67.21(15)
C8 Fe1 C3 132.12(15)
C9 Fe1 C3 171.18(15)
C5 Fe1 C3 147.41(15)
C7 Fe1 C3 109.52(15)
C6 Fe1 C3 116.09(15)
N1 Fe1 C2 66.91(14)
C4 Fe1 C2 67.38(16)
C1 Fe1 C2 39.47(14)
C8 Fe1 C2 170.85(15)
C9 Fe1 C2 147.61(15)
C5 Fe1 C2 116.51(14)
C7 Fe1 C2 132.56(15)
C6 Fe1 C2 110.17(14)
C3 Fe1 C2 39.59(15)
N2 Fe2 C18 41.18(15)
N2 Fe2 C15 39.78(14)
C18 Fe2 C15 68.49(17)
N2 Fe2 C21 147.09(15)
C18 Fe2 C21 170.61(17)
C15 Fe2 C21 115.67(16)
N2 Fe2 C20 116.42(14)
C18 Fe2 C20 147.53(17)
C15 Fe2 C20 110.11(15)
C21 Fe2 C20 40.69(13)
N2 Fe2 C19 110.96(14)
C18 Fe2 C19 115.35(16)
C15 Fe2 C19 134.13(15)
C21 Fe2 C19 68.46(13)
C20 Fe2 C19 41.06(13)
N2 Fe2 C22 172.01(14)
C18 Fe2 C22 131.27(16)
C15 Fe2 C22 146.08(15)
C21 Fe2 C22 40.72(13)
C20 Fe2 C22 68.77(14)
C19 Fe2 C22 68.49(13)
N2 Fe2 C23 134.07(14)
C18 Fe2 C23 108.69(15)
C15 Fe2 C23 173.04(15)
C21 Fe2 C23 68.13(13)
C20 Fe2 C23 68.59(14)
C19 Fe2 C23 40.54(13)
C22 Fe2 C23 40.50(13)
N2 Fe2 C16 66.21(16)
C18 Fe2 C16 67.20(18)
C15 Fe2 C16 39.62(15)
C21 Fe2 C16 110.12(16)
C20 Fe2 C16 133.48(16)
C19 Fe2 C16 172.95(16)
C22 Fe2 C16 115.28(15)
C23 Fe2 C16 146.05(16)
N2 Fe2 C17 67.22(16)
C18 Fe2 C17 40.19(18)
C15 Fe2 C17 67.23(17)
C21 Fe2 C17 132.16(17)
C20 Fe2 C17 171.44(17)
C19 Fe2 C17 146.51(16)
C22 Fe2 C17 108.56(16)
C23 Fe2 C17 115.08(16)
C16 Fe2 C17 39.45(17)
C4 N1 C1 109.6(3)
C4 N1 Fe1 70.8(2)
C1 N1 Fe1 71.6(2)
C4 N1 H1N 125.2
C1 N1 H1N 125.2
Fe1 N1 H1N 124.0
C15 N2 C18 110.1(4)
C15 N2 Fe2 71.6(2)
C18 N2 Fe2 70.4(2)
C15 N2 H2N 124.9
C18 N2 H2N 124.9
Fe2 N2 H2N 124.6
C2 C1 N1 106.9(3)
C2 C1 Fe1 72.5(2)
N1 C1 Fe1 67.55(19)
C2 C1 H1A 126.5
N1 C1 H1A 126.5
Fe1 C1 H1A 126.5
C1 C2 C3 108.6(3)
C1 C2 Fe1 68.0(2)
C3 C2 Fe1 69.9(2)
C1 C2 H2A 125.7
C3 C2 H2A 125.7
Fe1 C2 H2A 125.7
C4 C3 C2 108.1(4)
C4 C3 Fe1 67.5(2)
C2 C3 Fe1 70.5(2)
C4 C3 H3A 125.9
C2 C3 H3A 125.9
Fe1 C3 H3A 125.9
C3 C4 N1 106.8(3)
C3 C4 Fe1 72.6(2)
N1 C4 Fe1 68.08(19)
C3 C4 H4A 126.6
N1 C4 H4A 126.6
Fe1 C4 H4A 126.6
C9 C5 C6 108.1(3)
C9 C5 C10 126.2(3)
C6 C5 C10 125.7(3)
C9 C5 Fe1 69.11(19)
C6 C5 Fe1 70.06(19)
C10 C5 Fe1 127.6(2)
C7 C6 C5 108.0(3)
C7 C6 C11 126.0(3)
C5 C6 C11 126.0(3)
C7 C6 Fe1 69.49(19)
C5 C6 Fe1 69.21(19)
C11 C6 Fe1 128.1(3)
C8 C7 C6 107.9(3)
C8 C7 C12 126.5(3)
C6 C7 C12 125.6(3)
C8 C7 Fe1 68.66(19)
C6 C7 Fe1 69.94(19)
C12 C7 Fe1 129.0(3)
C7 C8 C9 108.6(3)
C7 C8 C13 126.2(3)
C9 C8 C13 125.2(3)
C7 C8 Fe1 70.66(19)
C9 C8 Fe1 69.77(19)
C13 C8 Fe1 127.5(3)
C5 C9 C8 107.5(3)
C5 C9 C14 126.0(3)
C8 C9 C14 126.5(3)
C5 C9 Fe1 69.99(19)
C8 C9 Fe1 69.1(2)
C14 C9 Fe1 125.9(2)
C5 C10 H10A 109.5
C5 C10 H10B 109.5
H10A C10 H10B 109.5
C5 C10 H10C 109.5
H10A C10 H10C 109.5
H10B C10 H10C 109.5
C6 C11 H11A 109.5
C6 C11 H11B 109.5
H11A C11 H11B 109.5
C6 C11 H11C 109.5
H11A C11 H11C 109.5
H11B C11 H11C 109.5
C7 C12 H12A 109.5
C7 C12 H12B 109.5
H12A C12 H12B 109.5
C7 C12 H12C 109.5
H12A C12 H12C 109.5
H12B C12 H12C 109.5
C8 C13 H13A 109.5
C8 C13 H13B 109.5
H13A C13 H13B 109.5
C8 C13 H13C 109.5
H13A C13 H13C 109.5
H13B C13 H13C 109.5
C9 C14 H14A 109.5
C9 C14 H14B 109.5
H14A C14 H14B 109.5
C9 C14 H14C 109.5
H14A C14 H14C 109.5
H14B C14 H14C 109.5
N2 C15 C16 107.0(4)
N2 C15 Fe2 68.6(2)
C16 C15 Fe2 71.5(2)
N2 C15 H15A 126.5
C16 C15 H15A 126.5
Fe2 C15 H15A 126.5
C15 C16 C17 109.2(4)
C15 C16 Fe2 68.9(2)
C17 C16 Fe2 70.3(2)
C15 C16 H16A 125.4
C17 C16 H16A 125.4
Fe2 C16 H16A 125.4
C16 C17 C18 107.8(4)
C16 C17 Fe2 70.3(2)
C18 C17 Fe2 68.2(2)
C16 C17 H17A 126.1
C18 C17 H17A 126.1
Fe2 C17 H17A 126.1
C17 C18 N2 105.9(4)
C17 C18 Fe2 71.7(2)
N2 C18 Fe2 68.4(2)
C17 C18 H18A 127.0
N2 C18 H18A 127.0
Fe2 C18 H18A 127.0
C23 C19 C20 108.0(3)
C23 C19 C24 126.4(3)
C20 C19 C24 125.7(3)
C23 C19 Fe2 70.11(19)
C20 C19 Fe2 69.37(18)
C24 C19 Fe2 126.4(2)
C21 C20 C19 107.3(3)
C21 C20 C25 127.2(3)
C19 C20 C25 125.5(3)
C21 C20 Fe2 69.5(2)
C19 C20 Fe2 69.57(19)
C25 C20 Fe2 126.4(3)
C20 C21 C22 108.9(3)
C20 C21 C26 126.8(3)
C22 C21 C26 124.3(3)
C20 C21 Fe2 69.76(19)
C22 C21 Fe2 70.13(19)
C26 C21 Fe2 126.7(3)
C23 C22 C21 107.4(3)
C23 C22 C27 126.7(3)
C21 C22 C27 125.8(3)
C23 C22 Fe2 69.84(19)
C21 C22 Fe2 69.2(2)
C27 C22 Fe2 128.5(3)
C19 C23 C22 108.4(3)
C19 C23 C28 125.5(3)
C22 C23 C28 126.0(3)
C19 C23 Fe2 69.35(19)
C22 C23 Fe2 69.66(19)
C28 C23 Fe2 126.7(3)
C19 C24 H24A 109.5
C19 C24 H24B 109.5
H24A C24 H24B 109.5
C19 C24 H24C 109.5
H24A C24 H24C 109.5
H24B C24 H24C 109.5
C20 C25 H25A 109.5
C20 C25 H25B 109.5
H25A C25 H25B 109.5
C20 C25 H25C 109.5
H25A C25 H25C 109.5
H25B C25 H25C 109.5
C21 C26 H26A 109.5
C21 C26 H26B 109.5
H26A C26 H26B 109.5
C21 C26 H26C 109.5
H26A C26 H26C 109.5
H26B C26 H26C 109.5
C22 C27 H27A 109.5
C22 C27 H27B 109.5
H27A C27 H27B 109.5
C22 C27 H27C 109.5
H27A C27 H27C 109.5
H27B C27 H27C 109.5
C23 C28 H28A 109.5
C23 C28 H28B 109.5
H28A C28 H28B 109.5
C23 C28 H28C 109.5
H28A C28 H28C 109.5
H28B C28 H28C 109.5
C30 C29 C34 112.7(3)
C30 C29 B1 127.9(3)
C34 C29 B1 119.1(3)
F1 C30 C29 120.9(3)
F1 C30 C31 114.3(3)
C29 C30 C31 124.8(3)
F2 C31 C32 119.3(3)
F2 C31 C30 121.3(3)
C32 C31 C30 119.3(3)
F3 C32 C31 120.9(3)
F3 C32 C33 120.2(3)
C31 C32 C33 118.9(3)
F4 C33 C32 119.7(3)
F4 C33 C34 120.8(3)
C32 C33 C34 119.5(3)
F5 C34 C33 116.0(3)
F5 C34 C29 119.2(3)
C33 C34 C29 124.8(3)
C36 C35 C40 113.4(3)
C36 C35 B1 120.1(3)
C40 C35 B1 126.5(3)
F6 C36 C37 116.2(3)
F6 C36 C35 119.0(3)
C37 C36 C35 124.8(4)
F7 C37 C36 120.5(4)
F7 C37 C38 120.3(4)
C36 C37 C38 119.2(4)
F8 C38 C39 120.7(4)
F8 C38 C37 120.3(4)
C39 C38 C37 119.0(4)
F9 C39 C38 119.7(3)
F9 C39 C40 120.2(4)
C38 C39 C40 120.1(4)
F10 C40 C39 115.0(3)
F10 C40 C35 121.7(3)
C39 C40 C35 123.3(4)
C46 C41 C42 112.8(3)
C46 C41 B1 127.5(3)
C42 C41 B1 119.5(3)
F11 C42 C43 115.9(3)
F11 C42 C41 118.8(3)
C43 C42 C41 125.3(3)
F12 C43 C44 120.8(3)
F12 C43 C42 120.4(3)
C44 C43 C42 118.8(3)
F13 C44 C45 120.4(3)
F13 C44 C43 120.4(3)
C45 C44 C43 119.2(3)
F14 C45 C44 119.7(3)
F14 C45 C46 120.6(3)
C44 C45 C46 119.7(3)
F15 C46 C41 120.9(3)
F15 C46 C45 114.9(3)
C41 C46 C45 124.2(3)
C52 C47 C48 112.0(3)
C52 C47 B1 127.4(3)
C48 C47 B1 120.1(3)
F16 C48 C49 115.2(3)
F16 C48 C47 119.2(3)
C49 C48 C47 125.6(3)
F17 C49 C48 121.8(3)
F17 C49 C50 119.0(3)
C48 C49 C50 119.2(3)
F18 C50 C51 121.2(3)
F18 C50 C49 120.8(3)
C51 C50 C49 118.0(3)
F19 C51 C50 120.2(3)
F19 C51 C52 119.9(3)
C50 C51 C52 120.0(3)
F20 C52 C51 113.6(3)
F20 C52 C47 121.3(3)
C51 C52 C47 125.1(3)
C58 C53 C54 113.3(3)
C58 C53 B2 127.4(3)
C54 C53 B2 119.0(3)
F21 C54 C55 116.4(3)
F21 C54 C53 119.4(3)
C55 C54 C53 124.2(3)
F22 C55 C54 121.3(3)
F22 C55 C56 119.6(3)
C54 C55 C56 119.2(3)
F23 C56 C57 120.3(3)
F23 C56 C55 120.3(3)
C57 C56 C55 119.4(3)
F24 C57 C56 120.1(3)
F24 C57 C58 120.8(3)
C56 C57 C58 119.2(3)
F25 C58 C57 114.8(3)
F25 C58 C53 120.5(3)
C57 C58 C53 124.7(3)
C64 C59 C60 112.6(3)
C64 C59 B2 127.4(3)
C60 C59 B2 119.9(3)
C61 C60 F26 115.1(3)
C61 C60 C59 126.1(3)
F26 C60 C59 118.8(3)
F27 C61 C62 120.5(3)
F27 C61 C60 120.6(3)
C62 C61 C60 118.9(3)
F28 C62 C61 122.0(3)
F28 C62 C63 119.6(3)
C61 C62 C63 118.4(3)
F29 C63 C62 119.1(3)
F29 C63 C64 120.4(3)
C62 C63 C64 120.5(3)
F30 C64 C59 121.7(3)
F30 C64 C63 114.8(3)
C59 C64 C63 123.5(3)
C66 C65 C70 112.4(3)
C66 C65 B2 128.4(3)
C70 C65 B2 118.7(3)
F31 C66 C67 114.9(3)
F31 C66 C65 120.8(3)
C67 C66 C65 124.4(3)
F32 C67 C66 120.5(3)
F32 C67 C68 119.4(3)
C66 C67 C68 120.1(3)
F33 C68 C69 120.6(3)
F33 C68 C67 121.3(3)
C69 C68 C67 118.1(3)
F34 C69 C70 121.4(3)
F34 C69 C68 119.1(3)
C70 C69 C68 119.6(3)
F35 C70 C69 115.1(3)
F35 C70 C65 119.5(3)
C69 C70 C65 125.4(3)
C72 C71 C76 112.7(3)
C72 C71 B2 120.1(3)
C76 C71 B2 126.3(3)
F36 C72 C73 116.2(3)
F36 C72 C71 119.1(3)
C73 C72 C71 124.6(3)
F37 C73 C72 120.5(3)
F37 C73 C74 119.5(3)
C72 C73 C74 120.0(3)
F38 C74 C75 120.8(3)
F38 C74 C73 121.0(3)
C75 C74 C73 118.2(3)
F39 C75 C74 119.8(3)
F39 C75 C76 119.9(3)
C74 C75 C76 120.3(3)
F40 C76 C75 114.7(3)
F40 C76 C71 121.1(3)
C75 C76 C71 124.2(3)
C41 B1 C47 101.7(3)
C41 B1 C29 113.2(3)
C47 B1 C29 114.5(3)
C41 B1 C35 112.7(3)
C47 B1 C35 112.6(3)
C29 B1 C35 102.6(3)
C65 B2 C71 100.4(3)
C65 B2 C59 114.1(3)
C71 B2 C59 112.8(3)
C65 B2 C53 114.4(3)
C71 B2 C53 113.7(3)
C59 B2 C53 102.0(3)

loop_
_geom_bond_atom_site_label_1
_geom_bond_atom_site_label_2
_geom_bond_distance
Fe1 N1 1.980(3)
Fe1 C4 2.016(4)
Fe1 C1 2.032(4)
Fe1 C8 2.036(3)
Fe1 C9 2.045(3)
Fe1 C5 2.057(3)
Fe1 C7 2.062(3)
Fe1 C6 2.068(3)
Fe1 C3 2.082(4)
Fe1 C2 2.089(4)
Fe2 N2 1.996(3)
Fe2 C18 2.023(4)
Fe2 C15 2.035(4)
Fe2 C21 2.052(3)
Fe2 C20 2.055(3)
Fe2 C19 2.057(3)
Fe2 C22 2.065(3)
Fe2 C23 2.067(3)
Fe2 C16 2.069(4)
Fe2 C17 2.069(4)
F1 C30 1.365(4)
F2 C31 1.345(4)
F3 C32 1.348(4)
F4 C33 1.364(4)
F5 C34 1.362(4)
F6 C36 1.367(4)
F7 C37 1.347(4)
F8 C38 1.350(4)
F9 C39 1.353(4)
F10 C40 1.349(4)
F11 C42 1.367(4)
F12 C43 1.354(4)
F13 C44 1.352(4)
F14 C45 1.349(4)
F15 C46 1.359(4)
F16 C48 1.364(4)
F17 C49 1.348(4)
F18 C50 1.339(4)
F19 C51 1.360(4)
F20 C52 1.369(4)
F21 C54 1.354(4)
F22 C55 1.346(4)
F23 C56 1.357(4)
F24 C57 1.354(4)
F25 C58 1.375(4)
F26 C60 1.382(4)
F27 C61 1.356(4)
F28 C62 1.343(4)
F29 C63 1.351(4)
F30 C64 1.358(4)
F31 C66 1.357(4)
F32 C67 1.355(4)
F33 C68 1.349(4)
F34 C69 1.353(4)
F35 C70 1.361(4)
F36 C72 1.357(4)
F37 C73 1.357(4)
F38 C74 1.341(4)
F39 C75 1.348(4)
F40 C76 1.362(4)
N1 C4 1.402(5)
N1 C1 1.402(5)
N1 H1N 0.8800
N2 C15 1.372(5)
N2 C18 1.414(5)
N2 H2N 0.8800
C1 C2 1.393(5)
C1 H1A 1.0000
C2 C3 1.413(5)
C2 H2A 1.0000
C3 C4 1.401(6)
C3 H3A 1.0000
C4 H4A 1.0000
C5 C9 1.433(5)
C5 C6 1.435(5)
C5 C10 1.509(4)
C6 C7 1.432(5)
C6 C11 1.511(5)
C7 C8 1.425(5)
C7 C12 1.510(5)
C8 C9 1.434(5)
C8 C13 1.513(5)
C9 C14 1.500(5)
C10 H10A 0.9800
C10 H10B 0.9800
C10 H10C 0.9800
C11 H11A 0.9800
C11 H11B 0.9800
C11 H11C 0.9800
C12 H12A 0.9800
C12 H12B 0.9800
C12 H12C 0.9800
C13 H13A 0.9800
C13 H13B 0.9800
C13 H13C 0.9800
C14 H14A 0.9800
C14 H14B 0.9800
C14 H14C 0.9800
C15 C16 1.391(5)
C15 H15A 1.0000
C16 C17 1.397(6)
C16 H16A 1.0000
C17 C18 1.407(6)
C17 H17A 1.0000
C18 H18A 1.0000
C19 C23 1.429(5)
C19 C20 1.442(5)
C19 C24 1.507(5)
C20 C21 1.428(5)
C20 C25 1.498(5)
C21 C22 1.433(5)
C21 C26 1.500(5)
C22 C23 1.430(5)
C22 C27 1.505(5)
C23 C28 1.501(5)
C24 H24A 0.9800
C24 H24B 0.9800
C24 H24C 0.9800
C25 H25A 0.9800
C25 H25B 0.9800
C25 H25C 0.9800
C26 H26A 0.9800
C26 H26B 0.9800
C26 H26C 0.9800
C27 H27A 0.9800
C27 H27B 0.9800
C27 H27C 0.9800
C28 H28A 0.9800
C28 H28B 0.9800
C28 H28C 0.9800
C29 C30 1.384(5)
C29 C34 1.396(5)
C29 B1 1.661(5)
C30 C31 1.394(5)
C31 C32 1.373(5)
C32 C33 1.380(5)
C33 C34 1.382(5)
C35 C36 1.390(5)
C35 C40 1.408(5)
C35 B1 1.664(5)
C36 C37 1.382(5)
C37 C38 1.385(6)
C38 C39 1.377(6)
C39 C40 1.387(5)
C41 C46 1.388(5)
C41 C42 1.396(4)
C41 B1 1.656(5)
C42 C43 1.381(5)
C43 C44 1.379(5)
C44 C45 1.374(5)
C45 C46 1.391(5)
C47 C52 1.388(5)
C47 C48 1.389(5)
C47 B1 1.659(5)
C48 C49 1.383(5)
C49 C50 1.390(5)
C50 C51 1.376(5)
C51 C52 1.384(5)
C53 C58 1.393(5)
C53 C54 1.395(5)
C53 B2 1.665(5)
C54 C55 1.384(5)
C55 C56 1.384(5)
C56 C57 1.375(5)
C57 C58 1.380(5)
C59 C64 1.389(5)
C59 C60 1.399(5)
C59 B2 1.661(5)
C60 C61 1.377(4)
C61 C62 1.375(5)
C62 C63 1.388(5)
C63 C64 1.396(5)
C65 C66 1.394(5)
C65 C70 1.398(5)
C65 B2 1.649(5)
C66 C67 1.382(5)
C67 C68 1.388(5)
C68 C69 1.380(5)
C69 C70 1.374(5)
C71 C72 1.396(4)
C71 C76 1.396(5)
C71 B2 1.657(5)
C72 C73 1.378(5)
C73 C74 1.379(5)
C74 C75 1.374(5)
C75 C76 1.383(5)

loop_
_geom_hbond_atom_site_label_D
_geom_hbond_atom_site_label_H
_geom_hbond_atom_site_label_A
_geom_hbond_distance_DH
_geom_hbond_distance_HA
_geom_hbond_distance_DA
_geom_hbond_angle_DHA
_geom_hbond_site_symmetry_A
N1 H1N F26 0.88 2.24 3.097(4) 164.9 2_666
N1 H1N F25 0.88 2.53 3.121(4) 125.4 2_666
N2 H2N F20 0.88 2.28 2.833(4) 120.5 2_676
N2 H2N F19 0.88 2.64 3.506(4) 168.7 2_676

loop_
_geom_torsion_atom_site_label_1
_geom_torsion_atom_site_label_2
_geom_torsion_atom_site_label_3
_geom_torsion_atom_site_label_4
_geom_torsion
C1 Fe1 N1 C4 -119.4(3)
C8 Fe1 N1 C4 88.8(3)
C9 Fe1 N1 C4 133.0(2)
C5 Fe1 N1 C4 172.9(2)
C7 Fe1 N1 C4 52.6(4)
C6 Fe1 N1 C4 -153.1(9)
C3 Fe1 N1 C4 -38.4(2)
C2 Fe1 N1 C4 -81.5(2)
C4 Fe1 N1 C1 119.4(3)
C8 Fe1 N1 C1 -151.8(2)
C9 Fe1 N1 C1 -107.6(2)
C5 Fe1 N1 C1 -67.7(3)
C7 Fe1 N1 C1 172.0(3)
C6 Fe1 N1 C1 -33.7(10)
C3 Fe1 N1 C1 81.0(2)
C2 Fe1 N1 C1 37.8(2)
C18 Fe2 N2 C15 -120.2(3)
C21 Fe2 N2 C15 52.4(4)
C20 Fe2 N2 C15 90.2(2)
C19 Fe2 N2 C15 134.8(2)
C22 Fe2 N2 C15 -140.7(10)
C23 Fe2 N2 C15 175.2(2)
C16 Fe2 N2 C15 -38.2(2)
C17 Fe2 N2 C15 -81.3(3)
C15 Fe2 N2 C18 120.2(3)
C21 Fe2 N2 C18 172.6(3)
C20 Fe2 N2 C18 -149.6(2)
C19 Fe2 N2 C18 -105.0(3)
C22 Fe2 N2 C18 -20.5(11)
C23 Fe2 N2 C18 -64.6(3)
C16 Fe2 N2 C18 82.0(3)
C17 Fe2 N2 C18 38.9(2)
C4 N1 C1 C2 -1.3(4)
Fe1 N1 C1 C2 -62.2(3)
C4 N1 C1 Fe1 60.9(2)
N1 Fe1 C1 C2 117.4(3)
C4 Fe1 C1 C2 79.6(2)
C8 Fe1 C1 C2 170.9(3)
C9 Fe1 C1 C2 -152.7(2)
C5 Fe1 C1 C2 -108.8(2)
C7 Fe1 C1 C2 -35.1(10)
C6 Fe1 C1 C2 -68.9(3)
C3 Fe1 C1 C2 36.4(2)
C4 Fe1 C1 N1 -37.8(2)
C8 Fe1 C1 N1 53.4(3)
C9 Fe1 C1 N1 89.9(2)
C5 Fe1 C1 N1 133.7(2)
C7 Fe1 C1 N1 -152.5(8)
C6 Fe1 C1 N1 173.7(2)
C3 Fe1 C1 N1 -81.0(2)
C2 Fe1 C1 N1 -117.4(3)
N1 C1 C2 C3 0.7(4)
Fe1 C1 C2 C3 -58.3(3)
N1 C1 C2 Fe1 59.0(2)
N1 Fe1 C2 C1 -39.2(2)
C4 Fe1 C2 C1 -83.9(2)
C8 Fe1 C2 C1 -148.0(9)
C9 Fe1 C2 C1 50.5(4)
C5 Fe1 C2 C1 88.2(2)
C7 Fe1 C2 C1 172.7(2)
C6 Fe1 C2 C1 132.2(2)
C3 Fe1 C2 C1 -120.8(3)
N1 Fe1 C2 C3 81.7(2)
C4 Fe1 C2 C3 36.9(2)
C1 Fe1 C2 C3 120.8(3)
C8 Fe1 C2 C3 -27.2(10)
C9 Fe1 C2 C3 171.3(3)
C5 Fe1 C2 C3 -151.0(2)
C7 Fe1 C2 C3 -66.5(3)
C6 Fe1 C2 C3 -106.9(2)
C1 C2 C3 C4 0.1(4)
Fe1 C2 C3 C4 -57.1(3)
C1 C2 C3 Fe1 57.2(3)
N1 Fe1 C3 C4 39.5(2)
C1 Fe1 C3 C4 84.0(2)
C8 Fe1 C3 C4 -65.3(3)
C9 Fe1 C3 C4 -27.8(11)
C5 Fe1 C3 C4 174.1(2)
C7 Fe1 C3 C4 -105.5(2)
C6 Fe1 C3 C4 -149.1(2)
C2 Fe1 C3 C4 120.3(3)
N1 Fe1 C3 C2 -80.8(2)
C4 Fe1 C3 C2 -120.3(3)
C1 Fe1 C3 C2 -36.3(2)
C8 Fe1 C3 C2 174.4(2)
C9 Fe1 C3 C2 -148.0(9)
C5 Fe1 C3 C2 53.8(4)
C7 Fe1 C3 C2 134.2(2)
C6 Fe1 C3 C2 90.6(2)
C2 C3 C4 N1 -0.9(4)
Fe1 C3 C4 N1 -59.8(2)
C2 C3 C4 Fe1 58.9(3)
C1 N1 C4 C3 1.4(4)
Fe1 N1 C4 C3 62.7(3)
C1 N1 C4 Fe1 -61.4(2)
N1 Fe1 C4 C3 -116.9(3)
C1 Fe1 C4 C3 -79.2(2)
C8 Fe1 C4 C3 134.7(2)
C9 Fe1 C4 C3 174.5(2)
C5 Fe1 C4 C3 -156.8(9)
C7 Fe1 C4 C3 91.3(2)
C6 Fe1 C4 C3 56.2(4)
C2 Fe1 C4 C3 -36.6(2)
C1 Fe1 C4 N1 37.7(2)
C8 Fe1 C4 N1 -108.4(2)
C9 Fe1 C4 N1 -68.6(3)
C5 Fe1 C4 N1 -39.9(11)
C7 Fe1 C4 N1 -151.8(2)
C6 Fe1 C4 N1 173.1(2)
C3 Fe1 C4 N1 116.9(3)
C2 Fe1 C4 N1 80.3(2)
N1 Fe1 C5 C9 -67.8(2)
C4 Fe1 C5 C9 -33.0(11)
C1 Fe1 C5 C9 -107.7(2)
C8 Fe1 C5 C9 38.2(2)
C7 Fe1 C5 C9 82.0(2)
C6 Fe1 C5 C9 119.4(3)
C3 Fe1 C5 C9 175.0(3)
C2 Fe1 C5 C9 -149.9(2)
N1 Fe1 C5 C6 172.73(19)
C4 Fe1 C5 C6 -152.4(10)
C1 Fe1 C5 C6 132.9(2)
C8 Fe1 C5 C6 -81.2(2)
C9 Fe1 C5 C6 -119.4(3)
C7 Fe1 C5 C6 -37.39(19)
C3 Fe1 C5 C6 55.6(3)
C2 Fe1 C5 C6 90.6(2)
N1 Fe1 C5 C10 52.4(4)
C4 Fe1 C5 C10 87.2(10)
C1 Fe1 C5 C10 12.6(3)
C8 Fe1 C5 C10 158.5(3)
C9 Fe1 C5 C10 120.2(4)
C7 Fe1 C5 C10 -157.7(3)
C6 Fe1 C5 C10 -120.3(4)
C3 Fe1 C5 C10 -64.8(4)
C2 Fe1 C5 C10 -29.7(4)
C9 C5 C6 C7 0.0(4)
C10 C5 C6 C7 -178.6(3)
Fe1 C5 C6 C7 58.9(2)
C9 C5 C6 C11 178.4(3)
C10 C5 C6 C11 -0.1(6)
Fe1 C5 C6 C11 -122.7(4)
C9 C5 C6 Fe1 -58.9(2)
C10 C5 C6 Fe1 122.6(3)
N1 Fe1 C6 C7 -158.9(9)
C4 Fe1 C6 C7 53.6(4)
C1 Fe1 C6 C7 171.9(2)
C8 Fe1 C6 C7 -37.6(2)
C9 Fe1 C6 C7 -81.9(2)
C5 Fe1 C6 C7 -119.6(3)
C3 Fe1 C6 C7 90.0(2)
C2 Fe1 C6 C7 132.8(2)
N1 Fe1 C6 C5 -39.2(10)
C4 Fe1 C6 C5 173.2(3)
C1 Fe1 C6 C5 -68.4(3)
C8 Fe1 C6 C5 82.1(2)
C9 Fe1 C6 C5 37.73(19)
C7 Fe1 C6 C5 119.6(3)
C3 Fe1 C6 C5 -150.3(2)
C2 Fe1 C6 C5 -107.6(2)
N1 Fe1 C6 C11 80.9(10)
C4 Fe1 C6 C11 -66.7(4)
C1 Fe1 C6 C11 51.7(4)
C8 Fe1 C6 C11 -157.8(3)
C9 Fe1 C6 C11 157.8(3)
C5 Fe1 C6 C11 120.1(4)
C7 Fe1 C6 C11 -120.3(4)
C3 Fe1 C6 C11 -30.3(4)
C2 Fe1 C6 C11 12.5(3)
C5 C6 C7 C8 -0.3(4)
C11 C6 C7 C8 -178.8(3)
Fe1 C6 C7 C8 58.3(2)
C5 C6 C7 C12 177.1(3)
C11 C6 C7 C12 -1.3(6)
Fe1 C6 C7 C12 -124.2(4)
C5 C6 C7 Fe1 -58.7(2)
C11 C6 C7 Fe1 122.9(4)
N1 Fe1 C7 C8 54.8(3)
C4 Fe1 C7 C8 89.9(2)
C1 Fe1 C7 C8 -159.1(8)
C9 Fe1 C7 C8 -38.0(2)
C5 Fe1 C7 C8 -82.0(2)
C6 Fe1 C7 C8 -119.6(3)
C3 Fe1 C7 C8 132.8(2)
C2 Fe1 C7 C8 171.1(2)
N1 Fe1 C7 C6 174.4(2)
C4 Fe1 C7 C6 -150.6(2)
C1 Fe1 C7 C6 -39.6(10)
C8 Fe1 C7 C6 119.6(3)
C9 Fe1 C7 C6 81.6(2)
C5 Fe1 C7 C6 37.5(2)
C3 Fe1 C7 C6 -107.7(2)
C2 Fe1 C7 C6 -69.3(3)
N1 Fe1 C7 C12 -65.6(4)
C4 Fe1 C7 C12 -30.5(4)
C1 Fe1 C7 C12 80.5(10)
C8 Fe1 C7 C12 -120.4(4)
C9 Fe1 C7 C12 -158.4(4)
C5 Fe1 C7 C12 157.6(4)
C6 Fe1 C7 C12 120.1(4)
C3 Fe1 C7 C12 12.4(4)
C2 Fe1 C7 C12 50.7(4)
C6 C7 C8 C9 0.5(4)
C12 C7 C8 C9 -176.9(3)
Fe1 C7 C8 C9 59.7(2)
C6 C7 C8 C13 178.0(3)
C12 C7 C8 C13 0.6(6)
Fe1 C7 C8 C13 -122.9(4)
C6 C7 C8 Fe1 -59.1(2)
C12 C7 C8 Fe1 123.4(4)
N1 Fe1 C8 C7 -150.6(2)
C4 Fe1 C8 C7 -106.8(2)
C1 Fe1 C8 C7 173.7(2)
C9 Fe1 C8 C7 119.3(3)
C5 Fe1 C8 C7 81.3(2)
C6 Fe1 C8 C7 37.4(2)
C3 Fe1 C8 C7 -68.9(3)
C2 Fe1 C8 C7 -45.7(10)
N1 Fe1 C8 C9 90.1(2)
C4 Fe1 C8 C9 133.9(2)
C1 Fe1 C8 C9 54.4(3)
C5 Fe1 C8 C9 -38.0(2)
C7 Fe1 C8 C9 -119.3(3)
C6 Fe1 C8 C9 -81.9(2)
C3 Fe1 C8 C9 171.8(2)
C2 Fe1 C8 C9 -165.1(9)
N1 Fe1 C8 C13 -29.4(4)
C4 Fe1 C8 C13 14.5(4)
C1 Fe1 C8 C13 -65.1(4)
C9 Fe1 C8 C13 -119.4(4)
C5 Fe1 C8 C13 -157.4(4)
C7 Fe1 C8 C13 121.3(4)
C6 Fe1 C8 C13 158.7(4)
C3 Fe1 C8 C13 52.4(4)
C2 Fe1 C8 C13 75.5(10)
C6 C5 C9 C8 0.3(4)
C10 C5 C9 C8 178.9(3)
Fe1 C5 C9 C8 -59.1(2)
C6 C5 C9 C14 179.8(3)
C10 C5 C9 C14 -1.6(6)
Fe1 C5 C9 C14 120.4(3)
C6 C5 C9 Fe1 59.4(2)
C10 C5 C9 Fe1 -122.0(3)
C7 C8 C9 C5 -0.5(4)
C13 C8 C9 C5 -178.0(3)
Fe1 C8 C9 C5 59.7(2)
C7 C8 C9 C14 180.0(3)
C13 C8 C9 C14 2.5(6)
Fe1 C8 C9 C14 -119.8(4)
C7 C8 C9 Fe1 -60.2(2)
C13 C8 C9 Fe1 122.3(4)
N1 Fe1 C9 C5 133.7(2)
C4 Fe1 C9 C5 174.0(2)
C1 Fe1 C9 C5 89.8(2)
C8 Fe1 C9 C5 -118.8(3)
C7 Fe1 C9 C5 -81.2(2)
C6 Fe1 C9 C5 -37.58(19)
C3 Fe1 C9 C5 -162.2(9)
C2 Fe1 C9 C5 56.8(3)
N1 Fe1 C9 C8 -107.6(2)
C4 Fe1 C9 C8 -67.2(3)
C1 Fe1 C9 C8 -151.4(2)
C5 Fe1 C9 C8 118.8(3)
C7 Fe1 C9 C8 37.6(2)
C6 Fe1 C9 C8 81.2(2)
C3 Fe1 C9 C8 -43.4(11)
C2 Fe1 C9 C8 175.6(3)
N1 Fe1 C9 C14 13.1(3)
C4 Fe1 C9 C14 53.4(4)
C1 Fe1 C9 C14 -30.8(3)
C8 Fe1 C9 C14 120.6(4)
C5 Fe1 C9 C14 -120.6(4)
C7 Fe1 C9 C14 158.2(3)
C6 Fe1 C9 C14 -158.2(3)
C3 Fe1 C9 C14 77.2(10)
C2 Fe1 C9 C14 -63.8(4)
C18 N2 C15 C16 1.4(4)
Fe2 N2 C15 C16 61.6(3)
C18 N2 C15 Fe2 -60.2(3)
C18 Fe2 C15 N2 37.7(2)
C21 Fe2 C15 N2 -151.5(2)
C20 Fe2 C15 N2 -107.5(2)
C19 Fe2 C15 N2 -67.3(3)
C22 Fe2 C15 N2 170.9(2)
C23 Fe2 C15 N2 -29.6(14)
C16 Fe2 C15 N2 117.5(4)
C17 Fe2 C15 N2 81.2(3)
N2 Fe2 C15 C16 -117.5(4)
C18 Fe2 C15 C16 -79.8(3)
C21 Fe2 C15 C16 91.0(3)
C20 Fe2 C15 C16 135.0(3)
C19 Fe2 C15 C16 175.2(3)
C22 Fe2 C15 C16 53.4(4)
C23 Fe2 C15 C16 -147.1(12)
C17 Fe2 C15 C16 -36.3(3)
N2 C15 C16 C17 -0.9(5)
Fe2 C15 C16 C17 58.8(3)
N2 C15 C16 Fe2 -59.7(3)
N2 Fe2 C16 C15 38.3(2)
C18 Fe2 C16 C15 83.3(3)
C21 Fe2 C16 C15 -106.3(3)
C20 Fe2 C16 C15 -66.3(3)
C19 Fe2 C16 C15 -29.3(14)
C22 Fe2 C16 C15 -150.3(2)
C23 Fe2 C16 C15 173.2(3)
C17 Fe2 C16 C15 120.8(4)
N2 Fe2 C16 C17 -82.5(3)
C18 Fe2 C16 C17 -37.5(3)
C15 Fe2 C16 C17 -120.8(4)
C21 Fe2 C16 C17 132.8(3)
C20 Fe2 C16 C17 172.9(2)
C19 Fe2 C16 C17 -150.2(12)
C22 Fe2 C16 C17 88.9(3)
C23 Fe2 C16 C17 52.4(4)
C15 C16 C17 C18 0.0(5)
Fe2 C16 C17 C18 58.0(3)
C15 C16 C17 Fe2 -58.0(3)
N2 Fe2 C17 C16 79.7(3)
C18 Fe2 C17 C16 119.6(4)
C15 Fe2 C17 C16 36.4(3)
C21 Fe2 C17 C16 -68.3(3)
C20 Fe2 C17 C16 -37.1(12)
C19 Fe2 C17 C16 173.6(3)
C22 Fe2 C17 C16 -107.5(3)
C23 Fe2 C17 C16 -150.8(2)
N2 Fe2 C17 C18 -39.8(2)
C15 Fe2 C17 C18 -83.2(3)
C21 Fe2 C17 C18 172.1(2)
C20 Fe2 C17 C18 -156.7(10)
C19 Fe2 C17 C18 54.1(4)
C22 Fe2 C17 C18 132.9(2)
C23 Fe2 C17 C18 89.7(3)
C16 Fe2 C17 C18 -119.6(4)
C16 C17 C18 N2 0.9(4)
Fe2 C17 C18 N2 60.1(2)
C16 C17 C18 Fe2 -59.3(3)
C15 N2 C18 C17 -1.4(4)
Fe2 N2 C18 C17 -62.3(3)
C15 N2 C18 Fe2 60.9(3)
N2 Fe2 C18 C17 116.2(3)
C15 Fe2 C18 C17 79.7(3)
C21 Fe2 C18 C17 -38.4(11)
C20 Fe2 C18 C17 173.7(3)
C19 Fe2 C18 C17 -150.4(2)
C22 Fe2 C18 C17 -67.5(3)
C23 Fe2 C18 C17 -107.0(3)
C16 Fe2 C18 C17 36.8(2)
C15 Fe2 C18 N2 -36.5(2)
C21 Fe2 C18 N2 -154.6(9)
C20 Fe2 C18 N2 57.5(4)
C19 Fe2 C18 N2 93.4(2)
C22 Fe2 C18 N2 176.3(2)
C23 Fe2 C18 N2 136.7(2)
C16 Fe2 C18 N2 -79.4(2)
C17 Fe2 C18 N2 -116.2(3)
N2 Fe2 C19 C23 134.3(2)
C18 Fe2 C19 C23 89.5(2)
C15 Fe2 C19 C23 173.5(2)
C21 Fe2 C19 C23 -81.1(2)
C20 Fe2 C19 C23 -119.1(3)
C22 Fe2 C19 C23 -37.19(19)
C16 Fe2 C19 C23 -160.8(13)
C17 Fe2 C19 C23 54.2(3)
N2 Fe2 C19 C20 -106.6(2)
C18 Fe2 C19 C20 -151.3(2)
C15 Fe2 C19 C20 -67.4(3)
C21 Fe2 C19 C20 38.0(2)
C22 Fe2 C19 C20 82.0(2)
C23 Fe2 C19 C20 119.1(3)
C16 Fe2 C19 C20 -41.6(14)
C17 Fe2 C19 C20 173.3(3)
N2 Fe2 C19 C24 13.2(4)
C18 Fe2 C19 C24 -31.6(4)
C15 Fe2 C19 C24 52.4(4)
C21 Fe2 C19 C24 157.8(4)
C20 Fe2 C19 C24 119.8(4)
C22 Fe2 C19 C24 -158.3(4)
C23 Fe2 C19 C24 -121.1(4)
C16 Fe2 C19 C24 78.1(14)
C17 Fe2 C19 C24 -66.9(4)
C23 C19 C20 C21 0.1(4)
C24 C19 C20 C21 179.7(3)
Fe2 C19 C20 C21 -59.6(2)
C23 C19 C20 C25 -179.5(3)
C24 C19 C20 C25 0.1(6)
Fe2 C19 C20 C25 120.8(3)
C23 C19 C20 Fe2 59.7(2)
C24 C19 C20 Fe2 -120.7(3)
N2 Fe2 C20 C21 -149.3(2)
C18 Fe2 C20 C21 172.4(3)
C15 Fe2 C20 C21 -106.4(2)
C19 Fe2 C20 C21 118.5(3)
C22 Fe2 C20 C21 37.3(2)
C23 Fe2 C20 C21 80.9(2)
C16 Fe2 C20 C21 -67.9(3)
C17 Fe2 C20 C21 -36.0(11)
N2 Fe2 C20 C19 92.2(2)
C18 Fe2 C20 C19 53.8(4)
C15 Fe2 C20 C19 135.1(2)
C21 Fe2 C20 C19 -118.5(3)
C22 Fe2 C20 C19 -81.2(2)
C23 Fe2 C20 C19 -37.58(19)
C16 Fe2 C20 C19 173.5(2)
C17 Fe2 C20 C19 -154.6(10)
N2 Fe2 C20 C25 -27.5(3)
C18 Fe2 C20 C25 -65.8(4)
C15 Fe2 C20 C25 15.4(3)
C21 Fe2 C20 C25 121.8(4)
C19 Fe2 C20 C25 -119.7(4)
C22 Fe2 C20 C25 159.1(3)
C23 Fe2 C20 C25 -157.2(3)
C16 Fe2 C20 C25 53.9(4)
C17 Fe2 C20 C25 85.8(11)
C19 C20 C21 C22 0.2(4)
C25 C20 C21 C22 179.8(3)
Fe2 C20 C21 C22 -59.4(2)
C19 C20 C21 C26 -179.1(3)
C25 C20 C21 C26 0.6(6)
Fe2 C20 C21 C26 121.4(4)
C19 C20 C21 Fe2 59.6(2)
C25 C20 C21 Fe2 -120.8(4)
N2 Fe2 C21 C20 57.3(3)
C18 Fe2 C21 C20 -154.1(9)
C15 Fe2 C21 C20 91.5(2)
C19 Fe2 C21 C20 -38.4(2)
C22 Fe2 C21 C20 -120.0(3)
C23 Fe2 C21 C20 -82.1(2)
C16 Fe2 C21 C20 134.3(2)
C17 Fe2 C21 C20 173.2(2)
N2 Fe2 C21 C22 177.2(2)
C18 Fe2 C21 C22 -34.1(10)
C15 Fe2 C21 C22 -148.5(2)
C20 Fe2 C21 C22 120.0(3)
C19 Fe2 C21 C22 81.6(2)
C23 Fe2 C21 C22 37.8(2)
C16 Fe2 C21 C22 -105.8(2)
C17 Fe2 C21 C22 -66.8(3)
N2 Fe2 C21 C26 -64.2(4)
C18 Fe2 C21 C26 84.5(10)
C15 Fe2 C21 C26 -29.9(4)
C20 Fe2 C21 C26 -121.4(4)
C19 Fe2 C21 C26 -159.8(3)
C22 Fe2 C21 C26 118.6(4)
C23 Fe2 C21 C26 156.4(3)
C16 Fe2 C21 C26 12.8(3)
C17 Fe2 C21 C26 51.8(4)
C20 C21 C22 C23 -0.4(4)
C26 C21 C22 C23 178.8(3)
Fe2 C21 C22 C23 -59.6(2)
C20 C21 C22 C27 -177.7(3)
C26 C21 C22 C27 1.6(6)
Fe2 C21 C22 C27 123.1(3)
C20 C21 C22 Fe2 59.2(2)
C26 C21 C22 Fe2 -121.6(4)
N2 Fe2 C22 C23 -50.3(11)
C18 Fe2 C22 C23 -68.2(3)
C15 Fe2 C22 C23 176.3(3)
C21 Fe2 C22 C23 118.8(3)
C20 Fe2 C22 C23 81.5(2)
C19 Fe2 C22 C23 37.2(2)
C16 Fe2 C22 C23 -149.3(2)
C17 Fe2 C22 C23 -107.2(2)
N2 Fe2 C22 C21 -169.1(9)
C18 Fe2 C22 C21 173.0(2)
C15 Fe2 C22 C21 57.5(3)
C20 Fe2 C22 C21 -37.30(19)
C19 Fe2 C22 C21 -81.5(2)
C23 Fe2 C22 C21 -118.8(3)
C16 Fe2 C22 C21 92.0(2)
C17 Fe2 C22 C21 134.0(2)
N2 Fe2 C22 C27 71.1(11)
C18 Fe2 C22 C27 53.3(4)
C15 Fe2 C22 C27 -62.3(4)
C21 Fe2 C22 C27 -119.8(4)
C20 Fe2 C22 C27 -157.1(3)
C19 Fe2 C22 C27 158.7(3)
C23 Fe2 C22 C27 121.5(4)
C16 Fe2 C22 C27 -27.8(4)
C17 Fe2 C22 C27 14.3(4)
C20 C19 C23 C22 -0.4(4)
C24 C19 C23 C22 -180.0(3)
Fe2 C19 C23 C22 58.9(2)
C20 C19 C23 C28 179.8(3)
C24 C19 C23 C28 0.2(6)
Fe2 C19 C23 C28 -121.0(4)
C20 C19 C23 Fe2 -59.3(2)
C24 C19 C23 Fe2 121.2(4)
C21 C22 C23 C19 0.5(4)
C27 C22 C23 C19 177.7(3)
Fe2 C22 C23 C19 -58.7(2)
C21 C22 C23 C28 -179.7(3)
C27 C22 C23 C28 -2.4(6)
Fe2 C22 C23 C28 121.2(4)
C21 C22 C23 Fe2 59.2(2)
C27 C22 C23 Fe2 -123.6(4)
N2 Fe2 C23 C19 -68.5(3)
C18 Fe2 C23 C19 -107.4(2)
C15 Fe2 C23 C19 -42.5(14)
C21 Fe2 C23 C19 82.0(2)
C20 Fe2 C23 C19 38.04(19)
C22 Fe2 C23 C19 120.0(3)
C16 Fe2 C23 C19 175.8(3)
C17 Fe2 C23 C19 -150.4(2)
N2 Fe2 C23 C22 171.4(2)
C18 Fe2 C23 C22 132.5(2)
C15 Fe2 C23 C22 -162.5(12)
C21 Fe2 C23 C22 -38.0(2)
C20 Fe2 C23 C22 -82.0(2)
C19 Fe2 C23 C22 -120.0(3)
C16 Fe2 C23 C22 55.8(4)
C17 Fe2 C23 C22 89.6(2)
N2 Fe2 C23 C28 51.0(4)
C18 Fe2 C23 C28 12.1(4)
C15 Fe2 C23 C28 77.1(14)
C21 Fe2 C23 C28 -158.4(3)
C20 Fe2 C23 C28 157.6(3)
C19 Fe2 C23 C28 119.6(4)
C22 Fe2 C23 C28 -120.4(4)
C16 Fe2 C23 C28 -64.6(4)
C17 Fe2 C23 C28 -30.8(4)
C34 C29 C30 F1 -177.9(3)
B1 C29 C30 F1 -4.4(5)
C34 C29 C30 C31 2.8(5)
B1 C29 C30 C31 176.4(3)
F1 C30 C31 F2 -2.2(5)
C29 C30 C31 F2 177.1(3)
F1 C30 C31 C32 178.0(3)
C29 C30 C31 C32 -2.7(6)
F2 C31 C32 F3 0.7(5)
C30 C31 C32 F3 -179.5(3)
F2 C31 C32 C33 -179.0(3)
C30 C31 C32 C33 0.8(5)
F3 C32 C33 F4 0.3(5)
C31 C32 C33 F4 179.9(3)
F3 C32 C33 C34 -179.1(3)
C31 C32 C33 C34 0.5(5)
F4 C33 C34 F5 -0.8(5)
C32 C33 C34 F5 178.6(3)
F4 C33 C34 C29 -179.6(3)
C32 C33 C34 C29 -0.2(6)
C30 C29 C34 F5 179.8(3)
B1 C29 C34 F5 5.7(5)
C30 C29 C34 C33 -1.3(5)
B1 C29 C34 C33 -175.5(3)
C40 C35 C36 F6 176.9(3)
B1 C35 C36 F6 -1.8(5)
C40 C35 C36 C37 -5.6(5)
B1 C35 C36 C37 175.7(3)
F6 C36 C37 F7 2.5(5)
C35 C36 C37 F7 -175.1(3)
F6 C36 C37 C38 -178.7(3)
C35 C36 C37 C38 3.7(6)
F7 C37 C38 F8 -1.0(5)
C36 C37 C38 F8 -179.9(3)
F7 C37 C38 C39 -179.9(3)
C36 C37 C38 C39 1.2(6)
F8 C38 C39 F9 -1.2(6)
C37 C38 C39 F9 177.7(3)
F8 C38 C39 C40 177.3(3)
C37 C38 C39 C40 -3.8(6)
F9 C39 C40 F10 -0.7(5)
C38 C39 C40 F10 -179.2(3)
F9 C39 C40 C35 -179.8(3)
C38 C39 C40 C35 1.7(6)
C36 C35 C40 F10 -176.3(3)
B1 C35 C40 F10 2.4(5)
C36 C35 C40 C39 2.8(5)
B1 C35 C40 C39 -178.5(3)
C46 C41 C42 F11 -177.7(3)
B1 C41 C42 F11 -1.9(4)
C46 C41 C42 C43 1.7(5)
B1 C41 C42 C43 177.5(3)
F11 C42 C43 F12 -0.6(5)
C41 C42 C43 F12 -180.0(3)
F11 C42 C43 C44 178.3(3)
C41 C42 C43 C44 -1.0(5)
F12 C43 C44 F13 -0.1(5)
C42 C43 C44 F13 -179.0(3)
F12 C43 C44 C45 178.2(3)
C42 C43 C44 C45 -0.7(5)
F13 C44 C45 F14 -0.4(5)
C43 C44 C45 F14 -178.7(3)
F13 C44 C45 C46 180.0(3)
C43 C44 C45 C46 1.6(5)
C42 C41 C46 F15 178.1(3)
B1 C41 C46 F15 2.8(5)
C42 C41 C46 C45 -0.7(5)
B1 C41 C46 C45 -176.1(3)
F14 C45 C46 F15 0.5(4)
C44 C45 C46 F15 -179.8(3)
F14 C45 C46 C41 179.4(3)
C44 C45 C46 C41 -0.9(5)
C52 C47 C48 F16 -177.4(3)
B1 C47 C48 F16 -4.9(5)
C52 C47 C48 C49 2.5(5)
B1 C47 C48 C49 175.1(3)
F16 C48 C49 F17 -1.8(5)
C47 C48 C49 F17 178.3(3)
F16 C48 C49 C50 178.7(3)
C47 C48 C49 C50 -1.2(5)
F17 C49 C50 F18 0.5(5)
C48 C49 C50 F18 180.0(3)
F17 C49 C50 C51 179.9(3)
C48 C49 C50 C51 -0.6(5)
F18 C50 C51 F19 -0.7(5)
C49 C50 C51 F19 179.9(3)
F18 C50 C51 C52 -179.9(3)
C49 C50 C51 C52 0.7(5)
F19 C51 C52 F20 2.0(5)
C50 C51 C52 F20 -178.7(3)
F19 C51 C52 C47 -178.3(3)
C50 C51 C52 C47 0.9(6)
C48 C47 C52 F20 177.3(3)
B1 C47 C52 F20 5.4(6)
C48 C47 C52 C51 -2.3(5)
B1 C47 C52 C51 -174.2(3)
C58 C53 C54 F21 -177.2(3)
B2 C53 C54 F21 -3.4(4)
C58 C53 C54 C55 2.4(5)
B2 C53 C54 C55 176.2(3)
F21 C54 C55 F22 -3.3(5)
C53 C54 C55 F22 177.1(3)
F21 C54 C55 C56 177.0(3)
C53 C54 C55 C56 -2.6(5)
F22 C55 C56 F23 1.8(5)
C54 C55 C56 F23 -178.5(3)
F22 C55 C56 C57 -178.9(3)
C54 C55 C56 C57 0.8(5)
F23 C56 C57 F24 0.7(5)
C55 C56 C57 F24 -178.6(3)
F23 C56 C57 C58 -179.9(3)
C55 C56 C57 C58 0.9(5)
F24 C57 C58 F25 -0.8(4)
C56 C57 C58 F25 179.7(3)
F24 C57 C58 C53 178.4(3)
C56 C57 C58 C53 -1.0(5)
C54 C53 C58 F25 178.6(3)
B2 C53 C58 F25 5.5(5)
C54 C53 C58 C57 -0.6(5)
B2 C53 C58 C57 -173.7(3)
C64 C59 C60 C61 -0.5(5)
B2 C59 C60 C61 176.4(3)
C64 C59 C60 F26 179.5(3)
B2 C59 C60 F26 -3.7(5)
F26 C60 C61 F27 2.2(5)
C59 C60 C61 F27 -177.9(3)
F26 C60 C61 C62 -177.2(3)
C59 C60 C61 C62 2.7(5)
F27 C61 C62 F28 -0.7(5)
C60 C61 C62 F28 178.7(3)
F27 C61 C62 C63 178.6(3)
C60 C61 C62 C63 -2.0(5)
F28 C62 C63 F29 -0.9(5)
C61 C62 C63 F29 179.8(3)
F28 C62 C63 C64 178.6(3)
C61 C62 C63 C64 -0.8(5)
C60 C59 C64 F30 176.2(3)
B2 C59 C64 F30 -0.3(5)
C60 C59 C64 C63 -2.5(5)
B2 C59 C64 C63 -179.0(3)
F29 C63 C64 F30 3.9(5)
C62 C63 C64 F30 -175.6(3)
F29 C63 C64 C59 -177.3(3)
C62 C63 C64 C59 3.2(5)
C70 C65 C66 F31 -177.0(3)
B2 C65 C66 F31 -5.2(5)
C70 C65 C66 C67 2.3(5)
B2 C65 C66 C67 174.0(3)
F31 C66 C67 F32 -2.7(5)
C65 C66 C67 F32 178.0(3)
F31 C66 C67 C68 176.8(3)
C65 C66 C67 C68 -2.5(5)
F32 C67 C68 F33 3.8(5)
C66 C67 C68 F33 -175.7(3)
F32 C67 C68 C69 -178.9(3)
C66 C67 C68 C69 1.5(5)
F33 C68 C69 F34 -1.9(5)
C67 C68 C69 F34 -179.1(3)
F33 C68 C69 C70 176.5(3)
C67 C68 C69 C70 -0.7(5)
F34 C69 C70 F35 0.4(5)
C68 C69 C70 F35 -177.9(3)
F34 C69 C70 C65 179.1(3)
C68 C69 C70 C65 0.7(5)
C66 C65 C70 F35 177.2(3)
B2 C65 C70 F35 4.5(5)
C66 C65 C70 C69 -1.4(5)
B2 C65 C70 C69 -174.0(3)
C76 C71 C72 F36 177.3(3)
B2 C71 C72 F36 7.2(5)
C76 C71 C72 C73 -1.9(5)
B2 C71 C72 C73 -172.1(3)
F36 C72 C73 F37 3.7(5)
C71 C72 C73 F37 -177.1(3)
F36 C72 C73 C74 -177.0(3)
C71 C72 C73 C74 2.2(5)
F37 C73 C74 F38 0.4(5)
C72 C73 C74 F38 -178.9(3)
F37 C73 C74 C75 179.2(3)
C72 C73 C74 C75 -0.1(5)
F38 C74 C75 F39 -1.8(5)
C73 C74 C75 F39 179.5(3)
F38 C74 C75 C76 176.7(3)
C73 C74 C75 C76 -2.1(5)
F39 C75 C76 F40 2.5(4)
C74 C75 C76 F40 -175.9(3)
F39 C75 C76 C71 -179.1(3)
C74 C75 C76 C71 2.5(5)
C72 C71 C76 F40 177.8(3)
B2 C71 C76 F40 -12.8(5)
C72 C71 C76 C75 -0.4(5)
B2 C71 C76 C75 169.0(3)
C46 C41 B1 C47 107.1(4)
C42 C41 B1 C47 -68.0(4)
C46 C41 B1 C29 -16.3(5)
C42 C41 B1 C29 168.6(3)
C46 C41 B1 C35 -132.1(3)
C42 C41 B1 C35 52.8(4)
C52 C47 B1 C41 103.0(4)
C48 C47 B1 C41 -68.3(4)
C52 C47 B1 C29 -134.6(4)
C48 C47 B1 C29 54.1(4)
C52 C47 B1 C35 -17.9(5)
C48 C47 B1 C35 170.8(3)
C30 C29 B1 C41 132.1(4)
C34 C29 B1 C41 -54.7(4)
C30 C29 B1 C47 16.1(5)
C34 C29 B1 C47 -170.7(3)
C30 C29 B1 C35 -106.2(4)
C34 C29 B1 C35 67.0(4)
C36 C35 B1 C41 -163.8(3)
C40 C35 B1 C41 17.6(5)
C36 C35 B1 C47 -49.4(4)
C40 C35 B1 C47 132.0(4)
C36 C35 B1 C29 74.2(4)
C40 C35 B1 C29 -104.4(4)
C66 C65 B2 C71 -104.5(4)
C70 C65 B2 C71 66.8(4)
C66 C65 B2 C59 134.5(3)
C70 C65 B2 C59 -54.2(4)
C66 C65 B2 C53 17.6(5)
C70 C65 B2 C53 -171.1(3)
C72 C71 B2 C65 71.6(4)
C76 C71 B2 C65 -97.1(4)
C72 C71 B2 C59 -166.5(3)
C76 C71 B2 C59 24.8(5)
C72 C71 B2 C53 -51.0(4)
C76 C71 B2 C53 140.3(3)
C64 C59 B2 C65 -12.6(5)
C60 C59 B2 C65 171.1(3)
C64 C59 B2 C71 -126.4(4)
C60 C59 B2 C71 57.3(4)
C64 C59 B2 C53 111.2(4)
C60 C59 B2 C53 -65.1(4)
C58 C53 B2 C65 -136.5(3)
C54 C53 B2 C65 50.7(4)
C58 C53 B2 C71 -21.9(5)
C54 C53 B2 C71 165.3(3)
C58 C53 B2 C59 99.8(4)
C54 C53 B2 C59 -73.0(4)
